data_7112055
loop_
_publ_author_name
'Jiandong Pang'
'Feilong Jiang'
'Mingyan Wu'
'Daqiang Yuan'
'Kang Zhou'
'Jinjie Qian'
'Kongzhao Sua'
'Maochun Hong'

_publ_section_title
;
 Coexistence of cages and one-dimensional channels in a porous MOF with
 high H2 and CH4 uptakes
;
_journal_name_full Chem.Commun.
_journal_page_first 2834
_journal_paper_doi 10.1039/c3cc48381a
_journal_volume 50
_journal_year 2014
_chemical_formula_sum 'C84 H54 Cu6 O33'
_chemical_formula_weight 1972.51
_chemical_name_systematic
;
 ?
;
_space_group_crystal_system tetragonal
_space_group_IT_number 123
_space_group_name_Hall '-P 4 2'
_space_group_name_H-M_alt 'P 4/m m m'
_symmetry_space_group_name_Hall '-P 4 2'
_symmetry_space_group_name_H-M 'P 4/m m m'
_audit_creation_method SHELXL-2013
_cell_angle_alpha 90
_cell_angle_beta 90
_cell_angle_gamma 90
_cell_formula_units_Z 4
_cell_length_a 30.2922(13)
_cell_length_b 30.2922(13)
_cell_length_c 29.597(3)
_cell_measurement_reflns_used 6544
_cell_measurement_temperature 100(2)
_cell_measurement_theta_max 39.7660
_cell_measurement_theta_min 3.6000
_cell_volume 27159(3)
_computing_structure_refinement 'SHELXL-2013 (Sheldrick, 2013)'
_diffrn_ambient_temperature 100(2)
_diffrn_detector_area_resol_mean 10.5594
_diffrn_measured_fraction_theta_full 0.818
_diffrn_measured_fraction_theta_max 0.993
_diffrn_measurement_device_type 'SuperNova, Dual, Cu at zero, Atlas'
_diffrn_measurement_method '\p scans'
_diffrn_radiation_type CuK\a
_diffrn_radiation_wavelength 1.54184
_diffrn_reflns_av_R_equivalents 0.1763
_diffrn_reflns_av_unetI/netI 0.1116
_diffrn_reflns_Laue_measured_fraction_full 0.818
_diffrn_reflns_Laue_measured_fraction_max 0.993
_diffrn_reflns_limit_h_max 32
_diffrn_reflns_limit_h_min -33
_diffrn_reflns_limit_k_max 25
_diffrn_reflns_limit_k_min -19
_diffrn_reflns_limit_l_max 32
_diffrn_reflns_limit_l_min -33
_diffrn_reflns_number 103205
_diffrn_reflns_point_group_measured_fraction_full 0.818
_diffrn_reflns_point_group_measured_fraction_max 0.993
_diffrn_reflns_theta_full 67.684
_diffrn_reflns_theta_max 59.958
_diffrn_reflns_theta_min 4.128
_exptl_absorpt_coefficient_mu 0.743
_exptl_absorpt_correction_T_max 1.00000
_exptl_absorpt_correction_T_min 0.53762
_exptl_absorpt_correction_type multi-scan
_exptl_crystal_colour blue
_exptl_crystal_density_diffrn 0.482
_exptl_crystal_description block
_exptl_crystal_F_000 3984
_exptl_crystal_size_max 0.2
_exptl_crystal_size_mid 0.2
_exptl_crystal_size_min 0.1
_refine_diff_density_max 0.855
_refine_diff_density_min -0.587
_refine_diff_density_rms 0.083
_refine_ls_extinction_method none
_refine_ls_goodness_of_fit_ref 1.062
_refine_ls_hydrogen_treatment geom
_refine_ls_matrix_type full
_refine_ls_number_parameters 265
_refine_ls_number_reflns 10997
_refine_ls_number_restraints 59
_refine_ls_restrained_S_all 1.063
_refine_ls_R_factor_all 0.2416
_refine_ls_R_factor_gt 0.1514
_refine_ls_shift/su_max 0.000
_refine_ls_shift/su_mean 0.000
_refine_ls_structure_factor_coef Fsqd
_refine_ls_weighting_details
;
 w=1/[\s^2^(Fo^2^)+(0.2000P)^2^]
 where P=(Fo^2^+2Fc^2^)/3
;
_refine_ls_weighting_scheme calc
_refine_ls_wR_factor_gt 0.3906
_refine_ls_wR_factor_ref 0.4281
_reflns_Friedel_coverage 0.000
_reflns_number_gt 3835
_reflns_number_total 10997
_reflns_threshold_expression 'I > 2\s(I)'
_cod_data_source_file c3cc48381a.txt
_cod_data_source_block 1
_cod_database_code 7112055
_shelx_space_group_comment
;
The symmetry employed for this shelxl refinement is uniquely defined
by the following loop, which should always be used as a source of
symmetry information in preference to the above space-group names.
They are only intended as comments.
;
_shelxl_version_number 2013-2

loop_
_space_group_symop_operation_xyz
'x, y, z'
'-y, x, z'
'-x, -y, z'
'y, -x, z'
'x, -y, -z'
'-x, y, -z'
'y, x, -z'
'-y, -x, -z'
'-x, -y, -z'
'y, -x, -z'
'x, y, -z'
'-y, x, -z'
'-x, y, z'
'x, -y, z'
'-y, -x, z'
'y, x, z'

loop_
_atom_site_label
_atom_site_type_symbol
_atom_site_fract_x
_atom_site_fract_y
_atom_site_fract_z
_atom_site_U_iso_or_equiv
_atom_site_adp_type
_atom_site_occupancy
_atom_site_site_symmetry_order
_atom_site_calc_flag
_atom_site_refinement_flags_posn
_atom_site_refinement_flags_adp
_atom_site_refinement_flags_occupancy
_atom_site_disorder_assembly
_atom_site_disorder_group
Cu1 Cu 0.13000(4) 0.13000(4) 0.19565(6) 0.1129(8) Uani 1 2 d S T P . .
Cu2 Cu 0.17510(4) 0.17510(4) 0.25716(6) 0.1155(8) Uani 1 2 d S T P . .
Cu3 Cu 0.26058(8) 0.0000 0.0000 0.1136(9) Uani 1 4 d S T P . .
Cu4 Cu 0.34824(8) 0.0000 0.0000 0.1122(9) Uani 1 4 d S T P . .
O1 O 0.1876(2) 0.1241(2) 0.1654(2) 0.135(2) Uani 1 1 d . . . . .
O2 O 0.2259(2) 0.1638(3) 0.2193(2) 0.150(3) Uani 1 1 d . . . . .
O3 O 0.26617(17) 0.0448(2) 0.04503(19) 0.123(2) Uani 1 1 d . . . . .
O4 O 0.34249(19) 0.0464(2) 0.04678(18) 0.122(2) Uani 1 1 d . . . . .
O6 O 0.1433(2) 0.07966(19) 0.2342(2) 0.134(2) Uani 1 1 d . . . . .
O7 O 0.1831(2) 0.1188(2) 0.2851(2) 0.137(2) Uani 1 1 d . . . . .
O8 O 0.3377(4) 0.0000 0.5000 0.175(6) Uani 1 4 d S T P . .
O9 O 0.2144(3) 0.2144(3) 0.3038(4) 0.190(4) Uiso 1 2 d S . P . .
O10 O 0.0919(3) 0.0919(3) 0.1453(4) 0.193(4) Uiso 1 2 d S . P . .
O11 O 0.4204(5) 0.0000 0.0000 0.179(5) Uiso 1 4 d S . P . .
O12 O 0.1901(5) 0.0000 0.0000 0.169(5) Uiso 1 4 d S . P . .
C1 C 0.2205(2) 0.1393(3) 0.1874(4) 0.106(3) Uani 1 1 d . . . . .
C2 C 0.3026(3) 0.0531(3) 0.0573(2) 0.083(2) Uani 1 1 d . U . . .
C3 C 0.2631(4) 0.1290(4) 0.1592(3) 0.134(4) Uani 1 1 d . . . . .
C4 C 0.2645(3) 0.1005(3) 0.1182(4) 0.120(3) Uani 1 1 d . . . . .
C5 C 0.3036(2) 0.0902(3) 0.0962(3) 0.100(3) Uani 1 1 d . . . . .
C6 C 0.3427(4) 0.1088(4) 0.1132(4) 0.139(3) Uani 1 1 d . . . . .
C7 C 0.3424(4) 0.1419(4) 0.1499(4) 0.145(4) Uani 1 1 d . . . . .
C8 C 0.3024(4) 0.1482(4) 0.1705(4) 0.160(4) Uani 1 1 d . . . . .
C9 C 0.3854(4) 0.1604(5) 0.1652(5) 0.215(6) Uiso 1 1 d D . . . .
C12 C 0.4603(5) 0.2096(5) 0.1839(5) 0.223(6) Uiso 1 1 d D . . . .
C15 C 0.1698(3) 0.0832(2) 0.2660(3) 0.089(2) Uani 1 1 d . . . . .
C16 C 0.1686(4) 0.0000 0.2707(5) 0.120(5) Uani 1 2 d S T P . .
C17 C 0.1822(3) 0.0379(3) 0.2890(3) 0.112(3) Uani 1 1 d . . . . .
C18 C 0.2124(3) 0.0428(3) 0.3265(3) 0.123(3) Uani 1 1 d . . . . .
C19 C 0.2264(5) 0.0000 0.3445(3) 0.136(5) Uani 1 2 d S T P . .
C20 C 0.2587(4) 0.0000 0.3834(3) 0.109(4) Uiso 1 2 d DS . P . .
C21 C 0.2510(4) -0.0316(4) 0.4188(5) 0.128(6) Uiso 0.5 1 d D . P . .
C22 C 0.2784(5) -0.0311(4) 0.4568(4) 0.166(8) Uiso 0.5 1 d D . P . .
C23 C 0.3124(4) 0.0000 0.4596(4) 0.137(5) Uiso 1 2 d DS . P . .
C24 C 0.3196(5) 0.0296(4) 0.4255(6) 0.181(9) Uiso 0.5 1 d D . P . .
C25 C 0.2930(5) 0.0297(4) 0.3880(4) 0.146(7) Uiso 0.5 1 d D . P . .
C10A C 0.4268(7) 0.1399(5) 0.1668(6) 0.247(14) Uiso 0.5 1 d D . P A 1
C11A C 0.4646(5) 0.1653(7) 0.1764(6) 0.186(9) Uiso 0.5 1 d D . P A 1
C13A C 0.4205(8) 0.2309(5) 0.1828(7) 0.250(15) Uiso 0.5 1 d D . P A 1
C14A C 0.3814(6) 0.2053(7) 0.1730(7) 0.236(13) Uiso 0.5 1 d D . P A 1
C10B C 0.4100(6) 0.1772(6) 0.1298(5) 0.195(10) Uiso 0.5 1 d D . P A 2
C13B C 0.4354(7) 0.1925(6) 0.2191(5) 0.234(13) Uiso 0.5 1 d D . P A 2
C14B C 0.3974(6) 0.1678(6) 0.2095(5) 0.156(7) Uiso 0.5 1 d D . P A 2
C11B C 0.4487(6) 0.2026(6) 0.1387(6) 0.253(15) Uiso 0.5 1 d D . P A 2
O5 O 0.5000 0.2161(7) 0.2078(6) 0.285(8) Uiso 1 2 d S . P A .

loop_
_atom_site_aniso_label
_atom_site_aniso_U_11
_atom_site_aniso_U_22
_atom_site_aniso_U_33
_atom_site_aniso_U_23
_atom_site_aniso_U_13
_atom_site_aniso_U_12
Cu1 0.1054(10) 0.1054(10) 0.1280(13) -0.0134(7) -0.0134(7) -0.0035(10)
Cu2 0.1070(10) 0.1070(10) 0.1324(14) -0.0141(8) -0.0141(8) 0.0010(10)
Cu3 0.0877(18) 0.130(2) 0.1235(18) 0.000 0.000 0.000
Cu4 0.0840(17) 0.137(2) 0.1157(17) 0.000 0.000 0.000
O1 0.148(6) 0.116(5) 0.141(5) -0.024(4) -0.014(4) -0.002(4)
O2 0.121(6) 0.161(6) 0.170(6) -0.017(5) -0.064(5) -0.061(5)
O3 0.039(3) 0.192(6) 0.139(4) 0.020(4) 0.001(3) 0.027(3)
O4 0.073(4) 0.166(6) 0.127(4) 0.027(4) -0.005(3) -0.008(4)
O6 0.146(5) 0.110(5) 0.145(5) -0.014(4) -0.008(4) -0.048(4)
O7 0.153(6) 0.120(5) 0.139(5) -0.047(4) -0.020(4) -0.009(4)
O8 0.108(10) 0.291(19) 0.125(9) 0.000 0.000 0.000
C1 0.009(4) 0.094(6) 0.215(10) -0.004(6) -0.027(5) -0.017(4)
C2 0.060(4) 0.103(4) 0.087(4) -0.001(3) 0.004(3) 0.012(3)
C3 0.097(8) 0.148(9) 0.156(8) -0.021(7) -0.046(7) -0.037(7)
C4 0.082(7) 0.086(6) 0.194(9) -0.020(6) -0.022(6) -0.021(5)
C5 0.016(4) 0.116(7) 0.167(7) 0.020(6) 0.001(5) 0.002(4)
C6 0.111(9) 0.152(9) 0.153(8) -0.012(7) -0.008(6) 0.038(7)
C7 0.104(9) 0.190(11) 0.141(8) -0.029(8) -0.016(7) -0.009(7)
C8 0.115(10) 0.155(10) 0.211(11) -0.053(8) 0.029(9) 0.035(8)
C15 0.106(6) 0.052(5) 0.108(6) -0.016(4) -0.033(5) -0.008(4)
C16 0.132(11) 0.005(5) 0.223(14) 0.000 0.016(9) 0.000
C17 0.123(7) 0.102(7) 0.113(6) 0.027(6) 0.034(6) 0.056(6)
C18 0.105(7) 0.148(9) 0.116(6) 0.045(6) -0.010(6) 0.030(6)
C19 0.150(12) 0.193(16) 0.064(6) 0.000 -0.015(7) 0.000

loop_
_atom_type_symbol
_atom_type_description
_atom_type_scat_dispersion_real
_atom_type_scat_dispersion_imag
_atom_type_scat_source
C C 0.0181 0.0091 'International Tables Vol C Tables 4.2.6.8 and 6.1.1.4'
H H 0.0000 0.0000 'International Tables Vol C Tables 4.2.6.8 and 6.1.1.4'
O O 0.0492 0.0322 'International Tables Vol C Tables 4.2.6.8 and 6.1.1.4'
Cu Cu -1.9646 0.5888 'International Tables Vol C Tables 4.2.6.8 and 6.1.1.4'

loop_
_geom_angle_atom_site_label_1
_geom_angle_atom_site_label_2
_geom_angle_atom_site_label_3
_geom_angle
_geom_angle_site_symmetry_1
_geom_angle_site_symmetry_3
O6 Cu1 O6 89.0(4) . 16
O6 Cu1 O1 90.7(3) . .
O6 Cu1 O1 168.3(3) 16 .
O6 Cu1 O1 168.3(3) . 16
O6 Cu1 O1 90.7(3) 16 16
O1 Cu1 O1 87.3(4) . 16
O6 Cu1 O10 95.4(3) . .
O6 Cu1 O10 95.4(3) 16 .
O1 Cu1 O10 96.3(3) . .
O1 Cu1 O10 96.3(3) 16 .
O6 Cu1 Cu2 83.9(2) . .
O6 Cu1 Cu2 83.9(2) 16 .
O1 Cu1 Cu2 84.38(19) . .
O1 Cu1 Cu2 84.38(19) 16 .
O10 Cu1 Cu2 179.1(3) . .
O7 Cu2 O7 92.3(4) 16 .
O7 Cu2 O2 169.5(3) 16 .
O7 Cu2 O2 89.5(3) . .
O7 Cu2 O2 89.5(3) 16 16
O7 Cu2 O2 169.5(3) . 16
O2 Cu2 O2 87.0(4) . 16
O7 Cu2 O9 98.3(3) 16 .
O7 Cu2 O9 98.3(3) . .
O2 Cu2 O9 91.6(3) . .
O2 Cu2 O9 91.6(3) 16 .
O7 Cu2 Cu1 84.46(19) 16 .
O7 Cu2 Cu1 84.46(19) . .
O2 Cu2 Cu1 85.45(19) . .
O2 Cu2 Cu1 85.45(19) 16 .
O9 Cu2 Cu1 176.0(3) . .
O3 Cu3 O3 169.8(3) . 5
O3 Cu3 O3 90.6(3) . 14
O3 Cu3 O3 88.5(3) 5 14
O3 Cu3 O3 88.5(3) . 11
O3 Cu3 O3 90.6(3) 5 11
O3 Cu3 O3 169.8(3) 14 11
O3 Cu3 O12 95.09(17) . .
O3 Cu3 O12 95.08(17) 5 .
O3 Cu3 O12 95.08(17) 14 .
O3 Cu3 O12 95.08(17) 11 .
O3 Cu3 Cu4 84.91(17) . .
O3 Cu3 Cu4 84.92(17) 5 .
O3 Cu3 Cu4 84.92(17) 14 .
O3 Cu3 Cu4 84.92(17) 11 .
O12 Cu3 Cu4 180.0 . .
O4 Cu4 O4 169.9(4) . 5
O4 Cu4 O4 90.5(3) . 14
O4 Cu4 O4 88.7(3) 5 14
O4 Cu4 O4 88.7(3) . 11
O4 Cu4 O4 90.5(3) 5 11
O4 Cu4 O4 169.9(4) 14 11
O4 Cu4 O11 95.05(18) . .
O4 Cu4 O11 95.05(18) 5 .
O4 Cu4 O11 95.05(18) 14 .
O4 Cu4 O11 95.05(18) 11 .
O4 Cu4 Cu3 84.95(18) . .
O4 Cu4 Cu3 84.95(18) 5 .
O4 Cu4 Cu3 84.95(18) 14 .
O4 Cu4 Cu3 84.95(18) 11 .
O11 Cu4 Cu3 180.0 . .
C1 O1 Cu1 115.3(6) . .
C1 O2 Cu2 116.9(5) . .
C2 O3 Cu3 116.4(5) . .
C2 O4 Cu4 111.7(5) . .
C15 O6 Cu1 120.7(5) . .
C15 O7 Cu2 121.2(5) . .
C23 O8 C23 114.6(14) 11_556 .
O2 C1 O1 136.4(9) . .
O2 C1 C3 115.2(7) . .
O1 C1 C3 107.3(10) . .
O3 C2 O4 141.2(8) . .
O3 C2 C5 112.5(7) . .
O4 C2 C5 105.6(7) . .
C8 C3 C4 114.8(10) . .
C8 C3 C1 120.1(9) . .
C4 C3 C1 125.0(8) . .
C5 C4 C3 122.5(8) . .
C4 C5 C6 117.6(9) . .
C4 C5 C2 118.4(7) . .
C6 C5 C2 123.5(8) . .
C5 C6 C7 122.0(9) . .
C8 C7 C6 115.4(10) . .
C8 C7 C9 125.8(12) . .
C6 C7 C9 118.3(11) . .
C3 C8 C7 127.0(11) . .
C14B C9 C10B 121.4(9) . .
C14A C9 C10A 120.6(9) . .
C14B C9 C7 125.4(12) . .
C10B C9 C7 112.3(12) . .
C14A C9 C7 110.2(13) . .
C10A C9 C7 128.7(13) . .
C11A C12 C13A 122.9(10) . .
C13B C12 C11B 121.6(10) . .
C11A C12 O5 97.9(16) . .
C13A C12 O5 134.3(16) . .
C13B C12 O5 98.0(13) . .
C11B C12 O5 135.7(14) . .
O6 C15 O7 127.7(7) . .
O6 C15 C17 113.9(7) . .
O7 C15 C17 117.8(8) . .
C17 C16 C17 118.9(13) 14 .
C16 C17 C18 126.4(9) . .
C16 C17 C15 120.1(9) . .
C18 C17 C15 113.1(9) . .
C17 C18 C19 111.8(9) . .
C18 C19 C18 124.7(11) 14 .
C18 C19 C20 117.6(6) 14 .
C18 C19 C20 117.6(6) . .
C25 C20 C25 81.4(10) . 14
C25 C20 C21 67.5(8) . 14
C25 C20 C21 119.0(8) 14 14
C25 C20 C21 119.0(8) . .
C25 C20 C21 67.5(8) 14 .
C21 C20 C21 83.4(9) 14 .
C25 C20 C19 124.2(8) . .
C25 C20 C19 124.2(8) 14 .
C21 C20 C19 116.7(8) 14 .
C21 C20 C19 116.7(8) . .
C22 C21 C20 118.8(9) . .
C22 C21 C25 89.1(7) . 14
C20 C21 C25 54.5(7) . 14
C22 C21 C21 89.4(5) . 14
C20 C21 C21 48.3(4) . 14
C25 C21 C21 88.0(5) 14 14
C23 C22 C21 119.5(9) . .
C23 C22 C24 54.9(8) . 14
C21 C22 C24 89.9(7) . 14
C23 C22 C22 47.7(5) . 14
C21 C22 C22 90.6(5) . 14
C24 C22 C22 88.4(6) 14 14
C24 C23 C24 82.0(10) 14 .
C24 C23 C22 68.4(9) 14 .
C24 C23 C22 121.0(9) . .
C24 C23 C22 121.0(9) 14 14
C24 C23 C22 68.4(9) . 14
C22 C23 C22 84.7(10) . 14
C24 C23 O8 122.3(9) 14 .
C24 C23 O8 122.3(9) . .
C22 C23 O8 116.6(9) . .
C22 C23 O8 116.6(9) 14 .
C23 C24 C25 120.3(10) . .
C23 C24 C22 56.7(8) . 14
C25 C24 C22 90.6(8) . 14
C23 C24 C24 49.0(5) . 14
C25 C24 C24 90.2(6) . 14
C22 C24 C24 91.6(6) 14 14
C24 C25 C20 121.3(9) . .
C24 C25 C21 90.4(7) . 14
C20 C25 C21 57.9(7) . 14
C24 C25 C25 89.8(6) . 14
C20 C25 C25 49.3(5) . 14
C21 C25 C25 92.0(5) 14 14
C9 C10A C11A 119.5(10) . .
C12 C11A C10A 119.5(10) . .
C12 C13A C14A 118.3(10) . .
C9 C14A C13A 119.3(10) . .
C9 C10B C11B 120.0(10) . .
C12 C13B C14B 119.7(10) . .
C9 C14B C13B 119.5(10) . .
C12 C11B C10B 117.7(10) . .
C12 O5 C12 117(2) 13_655 .

loop_
_geom_bond_atom_site_label_1
_geom_bond_atom_site_label_2
_geom_bond_distance
_geom_bond_site_symmetry_2
Cu1 O6 1.947(7) .
Cu1 O6 1.947(7) 16
Cu1 O1 1.970(7) .
Cu1 O1 1.970(7) 16
Cu1 O10 2.210(12) .
Cu1 Cu2 2.655(2) .
Cu2 O7 1.911(7) 16
Cu2 O7 1.911(7) .
Cu2 O2 1.935(8) .
Cu2 O2 1.935(8) 16
Cu2 O9 2.178(12) .
Cu3 O3 1.910(7) .
Cu3 O3 1.911(7) 5
Cu3 O3 1.911(7) 14
Cu3 O3 1.911(7) 11
Cu3 O12 2.134(15) .
Cu3 Cu4 2.655(3) .
Cu4 O4 1.982(6) .
Cu4 O4 1.982(6) 5
Cu4 O4 1.982(6) 14
Cu4 O4 1.982(6) 11
Cu4 O11 2.186(16) .
O1 C1 1.276(9) .
O2 C1 1.210(11) .
O3 C2 1.189(9) .
O4 C2 1.262(8) .
O6 C15 1.241(8) .
O7 C15 1.283(8) .
O8 C23 1.420(12) 11_556
O8 C23 1.420(12) .
C1 C3 1.567(13) .
C2 C5 1.611(11) .
C3 C8 1.369(14) .
C3 C4 1.491(12) .
C4 C5 1.386(11) .
C5 C6 1.405(12) .
C6 C7 1.477(13) .
C7 C8 1.370(13) .
C7 C9 1.489(14) .
C9 C14B 1.379(13) .
C9 C10B 1.383(14) .
C9 C14A 1.385(15) .
C9 C10A 1.399(15) .
C12 C11A 1.366(14) .
C12 C13A 1.370(15) .
C12 C13B 1.386(14) .
C12 C11B 1.399(15) .
C12 O5 1.408(14) .
C15 C17 1.576(10) .
C16 C17 1.335(13) 14
C16 C17 1.335(13) .
C17 C18 1.448(12) .
C18 C19 1.464(9) .
C19 C18 1.464(9) 14
C19 C20 1.514(15) .
C20 C25 1.382(13) .
C20 C25 1.382(13) 14
C20 C21 1.438(12) 14
C20 C21 1.438(12) .
C21 C22 1.399(14) .
C21 C25 1.568(18) 14
C21 C21 1.91(2) 14
C22 C23 1.397(13) .
C22 C24 1.555(18) 14
C22 C22 1.88(2) 14
C23 C24 1.368(13) 14
C23 C24 1.368(13) .
C23 C22 1.397(13) 14
C24 C25 1.371(14) .
C24 C22 1.555(18) 14
C24 C24 1.79(2) 14
C25 C21 1.568(18) 14
C25 C25 1.80(2) 14
C10A C11A 1.409(15) .
C13A C14A 1.444(15) .
C10B C11B 1.426(15) .
C13B C14B 1.405(15) .
O5 C12 1.408(14) 13_655

loop_
_platon_squeeze_void_nr
_platon_squeeze_void_average_x
_platon_squeeze_void_average_y
_platon_squeeze_void_average_z
_platon_squeeze_void_volume
_platon_squeeze_void_count_electrons
_platon_squeeze_void_content
1 -0.010 -0.005 -0.005 20799 6171 ' '
